data_7209112
loop_
_publ_author_name
'Vangala, Venu R.'
'Chow, Pui Shan'
'Tan, Reginald B. H.'

_publ_section_title
;
 The solvates and salt of antibiotic agent, nitrofurantoin: structural,
 thermochemical and desolvation studies
;
_journal_issue 5
_journal_name_full CrystEngComm
_journal_page_first 878
_journal_paper_doi 10.1039/c2ce26575c
_journal_volume 15
_journal_year 2013
_chemical_formula_moiety 'C8 H6 N4 O5, C5 H5 N O, C2 H3 N'
_chemical_formula_sum 'C15 H14 N6 O6'
_chemical_formula_weight 374.32
_chemical_name_common
;
1:1:1 cocrystal of nitrofurantoin, 2-pyridone and acetonitrile
;
_chemical_name_systematic
;
1:1:1 nitrofurantoin, 2-pyridone and acetonitrile
;
_space_group_IT_number 2
_symmetry_cell_setting triclinic
_symmetry_space_group_name_Hall '-P 1'
_symmetry_space_group_name_H-M 'P -1'
_atom_sites_solution_hydrogens geom
_atom_sites_solution_primary direct
_atom_sites_solution_secondary difmap
_audit_creation_method SHELXL-97
_cell_angle_alpha 103.46(3)
_cell_angle_beta 109.31(3)
_cell_angle_gamma 90.14(3)
_cell_formula_units_Z 2
_cell_length_a 8.1736(16)
_cell_length_b 9.3544(19)
_cell_length_c 11.894(2)
_cell_measurement_reflns_used 2264
_cell_measurement_temperature 110(2)
_cell_measurement_theta_max 30.9415
_cell_measurement_theta_min 1.8725
_cell_volume 831.5(3)
_computing_cell_refinement 'CrystalClear (Rigaku Inc., 2007)'
_computing_data_collection 'CrystalClear (Rigaku Inc., 2007)'
_computing_data_reduction 'CrystalClear (Rigaku Inc., 2007)'
_computing_structure_refinement 'SHELXL-97 (Sheldrick, 1997)'
_computing_structure_solution 'SHELXS-97 (Sheldrick, 1990)'
_diffrn_ambient_temperature 110(2)
_diffrn_measured_fraction_theta_full 0.981
_diffrn_measured_fraction_theta_max 0.981
_diffrn_measurement_device_type 'Rigaku Saturn CCD area deterctor'
_diffrn_measurement_method '\w scans'
_diffrn_radiation_monochromator graphite
_diffrn_radiation_source 'fine-focus sealed tube'
_diffrn_radiation_type MoK\a
_diffrn_radiation_wavelength 0.71073
_diffrn_reflns_av_R_equivalents 0.0494
_diffrn_reflns_av_sigmaI/netI 0.0410
_diffrn_reflns_limit_h_max 8
_diffrn_reflns_limit_h_min -9
_diffrn_reflns_limit_k_max 10
_diffrn_reflns_limit_k_min -11
_diffrn_reflns_limit_l_max 14
_diffrn_reflns_limit_l_min -14
_diffrn_reflns_number 9022
_diffrn_reflns_theta_full 25.50
_diffrn_reflns_theta_max 25.50
_diffrn_reflns_theta_min 1.87
_exptl_absorpt_coefficient_mu 0.119
_exptl_absorpt_correction_T_max 0.9847
_exptl_absorpt_correction_T_min 0.9698
_exptl_absorpt_correction_type multi-scan
_exptl_absorpt_process_details 'R. H. Blessing, Acta Cryst. 1995 A51, 33-38'
_exptl_crystal_colour Yellow
_exptl_crystal_density_diffrn 1.495
_exptl_crystal_density_method 'not measured'
_exptl_crystal_description Block
_exptl_crystal_F_000 388
_exptl_crystal_size_max 0.26
_exptl_crystal_size_mid 0.19
_exptl_crystal_size_min 0.13
_refine_diff_density_max 0.334
_refine_diff_density_min -0.374
_refine_diff_density_rms 0.085
_refine_ls_extinction_method none
_refine_ls_goodness_of_fit_ref 1.147
_refine_ls_hydrogen_treatment mixed
_refine_ls_matrix_type full
_refine_ls_number_parameters 300
_refine_ls_number_reflns 3033
_refine_ls_number_restraints 0
_refine_ls_restrained_S_all 1.147
_refine_ls_R_factor_all 0.0642
_refine_ls_R_factor_gt 0.0622
_refine_ls_shift/su_max 0.001
_refine_ls_shift/su_mean 0.000
_refine_ls_structure_factor_coef Fsqd
_refine_ls_weighting_details 'calc w=1/[\s^2^(Fo^2^)+(0.1075P)^2^+0.2980P] where P=(Fo^2^+2Fc^2^)/3'
_refine_ls_weighting_scheme calc
_refine_ls_wR_factor_gt 0.1714
_refine_ls_wR_factor_ref 0.1744
_reflns_number_gt 2881
_reflns_number_total 3033
_reflns_threshold_expression >2sigma(I)
_cod_data_source_file c2ce26575c.txt
_cod_data_source_block NF-2-Pyridone-ACN(1:1:1)
_cod_depositor_comments
;
The following automatic conversions were performed:

'_symmetry_cell_setting' value 'Triclinic' changed to 'triclinic'
according to /home/saulius/struct/CIF-dictionaries/cif_core.dic
dictionary named 'cif_core.dic' version 2.4.2 from 2011-04-26.

Automatic conversion script
Id: cif_fix_values 1891 2012-01-12 08:04:46Z andrius 
;
_cod_original_sg_symbol_H-M P-1
_cod_database_code 7209112

loop_
_symmetry_equiv_pos_as_xyz
'x, y, z'
'-x, -y, -z'

loop_
_atom_site_label
_atom_site_type_symbol
_atom_site_fract_x
_atom_site_fract_y
_atom_site_fract_z
_atom_site_U_iso_or_equiv
_atom_site_adp_type
_atom_site_occupancy
_atom_site_symmetry_multiplicity
_atom_site_calc_flag
O1 O 0.70528(17) 0.13856(14) 1.20774(12) 0.0232(4) Uani 1 1 d
O4 O 0.33049(18) 0.32016(16) 0.85178(13) 0.0261(4) Uani 1 1 d
O5 O 0.72813(19) 0.58348(15) 0.76316(13) 0.0267(4) Uani 1 1 d
O3 O 0.74072(19) -0.09671(16) 1.40005(13) 0.0301(4) Uani 1 1 d
O2 O 0.51303(19) -0.04093(17) 1.26293(14) 0.0318(4) Uani 1 1 d
N3 N 0.6294(2) 0.37793(18) 0.94648(15) 0.0225(4) Uani 1 1 d
N1 N 0.6694(2) -0.02933(18) 1.32034(15) 0.0240(4) Uani 1 1 d
N4 N 0.4962(2) 0.45529(18) 0.77871(15) 0.0227(4) Uani 1 1 d
N2 N 0.6499(2) 0.30116(18) 1.03393(15) 0.0226(4) Uani 1 1 d
C8 C 0.7658(3) 0.4611(2) 0.92836(18) 0.0218(4) Uani 1 1 d
C2 C 0.9937(3) 0.2079(2) 1.29065(18) 0.0244(4) Uani 1 1 d
C6 C 0.4689(3) 0.3765(2) 0.85829(17) 0.0217(4) Uani 1 1 d
C5 C 0.8035(3) 0.3093(2) 1.11325(18) 0.0244(4) Uani 1 1 d
C3 C 0.9560(3) 0.1045(2) 1.35114(18) 0.0243(4) Uani 1 1 d
C4 C 0.7819(3) 0.0679(2) 1.29672(18) 0.0229(4) Uani 1 1 d
C1 C 0.8411(3) 0.2251(2) 1.20535(18) 0.0226(4) Uani 1 1 d
C7 C 0.6662(3) 0.5093(2) 0.81397(18) 0.0224(4) Uani 1 1 d
H8B H 0.812(3) 0.547(2) 0.996(2) 0.021(5) Uiso 1 1 d
H4 H 0.402(4) 0.467(3) 0.708(3) 0.041(7) Uiso 1 1 d
H3A H 1.034(3) 0.068(3) 1.417(2) 0.028(6) Uiso 1 1 d
H5A H 0.908(3) 0.368(2) 1.1174(19) 0.019(5) Uiso 1 1 d
H8A H 0.852(3) 0.400(3) 0.912(2) 0.029(6) Uiso 1 1 d
H2A H 1.107(4) 0.259(3) 1.310(2) 0.039(7) Uiso 1 1 d
C10 C 0.3963(3) 0.6696(2) 0.52795(19) 0.0253(5) Uani 1 1 d
H10A H 0.497(3) 0.650(2) 0.5864(19) 0.014(5) Uiso 1 1 d
H13A H -0.028(3) 0.721(2) 0.294(2) 0.025(6) Uiso 1 1 d
H12A H 0.232(3) 0.855(3) 0.318(2) 0.037(7) Uiso 1 1 d
C9 C 0.2379(3) 0.5922(2) 0.51610(18) 0.0223(4) Uani 1 1 d
C11 C 0.3947(3) 0.7630(2) 0.45430(19) 0.0272(5) Uani 1 1 d
O6 O 0.22636(18) 0.50390(16) 0.58084(13) 0.0281(4) Uani 1 1 d
C12 C 0.2397(3) 0.7853(2) 0.36603(19) 0.0273(5) Uani 1 1 d
N5 N 0.0909(2) 0.61837(18) 0.42945(15) 0.0230(4) Uani 1 1 d
H11A H 0.496(3) 0.812(3) 0.465(2) 0.024(6) Uiso 1 1 d
C13 C 0.0884(3) 0.7110(2) 0.35563(18) 0.0246(4) Uani 1 1 d
H5 H -0.002(4) 0.575(3) 0.424(2) 0.034(7) Uiso 1 1 d
C14 C 0.2920(3) 0.0991(3) 1.0500(2) 0.0318(5) Uani 1 1 d
N6 N -0.0094(3) 0.1568(2) 0.91364(18) 0.0352(5) Uani 1 1 d
H14A H 0.300(4) -0.004(3) 1.039(2) 0.044(7) Uiso 1 1 d
H14B H 0.304(4) 0.146(3) 1.130(3) 0.058(9) Uiso 1 1 d
H14C H 0.384(5) 0.137(4) 1.024(3) 0.073(11) Uiso 1 1 d
C15 C 0.1233(3) 0.1306(2) 0.97383(18) 0.0261(5) Uani 1 1 d

loop_
_atom_site_aniso_label
_atom_site_aniso_U_11
_atom_site_aniso_U_22
_atom_site_aniso_U_33
_atom_site_aniso_U_23
_atom_site_aniso_U_13
_atom_site_aniso_U_12
O1 0.0205(7) 0.0253(7) 0.0248(7) 0.0124(6) 0.0047(6) -0.0044(5)
O4 0.0196(7) 0.0303(8) 0.0290(8) 0.0095(6) 0.0075(6) -0.0062(6)
O5 0.0285(8) 0.0257(7) 0.0306(8) 0.0124(6) 0.0124(6) -0.0037(6)
O3 0.0302(8) 0.0333(8) 0.0286(8) 0.0181(6) 0.0054(6) -0.0036(6)
O2 0.0205(8) 0.0371(8) 0.0388(9) 0.0177(7) 0.0057(6) -0.0066(6)
N3 0.0216(9) 0.0245(8) 0.0248(8) 0.0139(6) 0.0069(7) -0.0035(7)
N1 0.0244(9) 0.0252(8) 0.0236(8) 0.0105(7) 0.0069(7) -0.0037(7)
N4 0.0210(9) 0.0248(8) 0.0240(8) 0.0115(7) 0.0060(7) -0.0023(6)
N2 0.0262(9) 0.0213(8) 0.0241(8) 0.0101(6) 0.0103(7) -0.0016(6)
C8 0.0186(10) 0.0225(9) 0.0265(10) 0.0101(8) 0.0078(8) -0.0028(8)
C2 0.0223(10) 0.0252(10) 0.0285(10) 0.0108(8) 0.0095(8) -0.0025(8)
C6 0.0223(10) 0.0194(9) 0.0250(9) 0.0076(7) 0.0086(8) -0.0017(7)
C5 0.0241(10) 0.0249(10) 0.0256(10) 0.0096(8) 0.0081(8) -0.0026(8)
C3 0.0236(11) 0.0258(10) 0.0256(10) 0.0106(8) 0.0081(8) -0.0003(8)
C4 0.0249(10) 0.0225(9) 0.0238(9) 0.0108(7) 0.0083(8) -0.0015(8)
C1 0.0205(10) 0.0234(9) 0.0259(9) 0.0081(7) 0.0093(8) -0.0032(7)
C7 0.0228(10) 0.0206(9) 0.0262(10) 0.0093(7) 0.0091(8) -0.0014(7)
C10 0.0196(10) 0.0296(10) 0.0273(10) 0.0113(8) 0.0060(8) -0.0011(8)
C9 0.0215(10) 0.0242(9) 0.0233(9) 0.0098(7) 0.0077(8) -0.0017(8)
C11 0.0251(11) 0.0271(10) 0.0319(11) 0.0084(8) 0.0123(9) -0.0056(8)
O6 0.0218(7) 0.0344(8) 0.0319(8) 0.0187(6) 0.0068(6) -0.0021(6)
C12 0.0309(11) 0.0237(10) 0.0301(10) 0.0109(8) 0.0111(9) -0.0002(8)
N5 0.0194(9) 0.0254(8) 0.0260(9) 0.0105(7) 0.0072(7) -0.0041(7)
C13 0.0271(11) 0.0241(10) 0.0248(10) 0.0116(8) 0.0077(8) 0.0023(8)
C14 0.0269(12) 0.0276(11) 0.0380(12) 0.0092(9) 0.0066(9) -0.0019(9)
N6 0.0332(11) 0.0370(10) 0.0362(10) 0.0149(8) 0.0090(9) 0.0021(8)
C15 0.0298(12) 0.0220(9) 0.0294(10) 0.0095(8) 0.0118(9) -0.0033(8)

loop_
_atom_type_symbol
_atom_type_description
_atom_type_scat_dispersion_real
_atom_type_scat_dispersion_imag
_atom_type_scat_source
C C 0.0033 0.0016 'International Tables Vol C Tables 4.2.6.8 and 6.1.1.4'
H H 0.0000 0.0000 'International Tables Vol C Tables 4.2.6.8 and 6.1.1.4'
N N 0.0061 0.0033 'International Tables Vol C Tables 4.2.6.8 and 6.1.1.4'
O O 0.0106 0.0060 'International Tables Vol C Tables 4.2.6.8 and 6.1.1.4'

loop_
_geom_angle_atom_site_label_1
_geom_angle_atom_site_label_2
_geom_angle_atom_site_label_3
_geom_angle
C4 O1 C1 104.07(15)
N2 N3 C6 120.87(16)
N2 N3 C8 126.81(17)
C6 N3 C8 112.24(16)
O2 N1 O3 124.77(17)
O2 N1 C4 119.20(17)
O3 N1 C4 116.03(17)
C7 N4 C6 112.29(17)
C5 N2 N3 116.90(17)
N3 C8 C7 101.80(16)
C1 C2 C3 107.05(17)
O4 C6 N3 127.18(18)
O4 C6 N4 126.65(18)
N3 C6 N4 106.16(16)
N2 C5 C1 121.19(18)
C4 C3 C2 104.55(17)
O1 C4 C3 113.48(17)
O1 C4 N1 116.17(18)
C3 C4 N1 130.33(18)
C2 C1 O1 110.86(17)
C2 C1 C5 131.15(18)
O1 C1 C5 117.90(17)
O5 C7 N4 126.97(18)
O5 C7 C8 125.52(18)
N4 C7 C8 107.50(16)
C11 C10 C9 120.10(19)
O6 C9 N5 119.30(18)
O6 C9 C10 124.61(19)
N5 C9 C10 116.09(18)
C10 C11 C12 121.5(2)
C13 C12 C11 118.01(19)
C13 N5 C9 124.14(18)
N5 C13 C12 120.18(19)
N6 C15 C14 179.4(2)

loop_
_geom_bond_atom_site_label_1
_geom_bond_atom_site_label_2
_geom_bond_distance
O1 C4 1.356(2)
O1 C1 1.384(2)
O4 C6 1.218(2)
O5 C7 1.224(2)
O3 N1 1.245(2)
O2 N1 1.225(2)
N3 N2 1.363(2)
N3 C6 1.380(3)
N3 C8 1.458(2)
N1 C4 1.427(3)
N4 C7 1.369(3)
N4 C6 1.397(2)
N2 C5 1.286(3)
C8 C7 1.507(3)
C2 C1 1.360(3)
C2 C3 1.420(3)
C5 C1 1.447(3)
C3 C4 1.359(3)
C10 C11 1.371(3)
C10 C9 1.431(3)
C9 O6 1.276(2)
C9 N5 1.366(3)
C11 C12 1.405(3)
C12 C13 1.372(3)
N5 C13 1.366(2)
C14 C15 1.453(3)
N6 C15 1.148(3)
